data_4037091
loop_
_publ_author_name
'Liu, Yang'
'Zhang, Qian'
'Guo, Qing-Hui'
'Wang, Mei-Xiang'

_publ_section_title
;
 Synthesis of Functionalized Azacalix[1]arene[3]pyridine Macrocycles from
 Cu(II)-Mediated Direct Amination Reactions of Arene through High Valent
 Arylcopper(III) Intermediates.
;
_journal_issue 21
_journal_name_full 'The Journal of organic chemistry'
_journal_page_first 10404
_journal_page_last 10410
_journal_paper_doi 10.1021/acs.joc.6b01448
_journal_volume 81
_journal_year 2016
_chemical_formula_moiety 'C26 H25 F3 N8 O2 S, H2 O'
_chemical_formula_sum 'C26 H27 F3 N8 O3 S'
_chemical_formula_weight 588.61
_space_group_crystal_system triclinic
_space_group_IT_number 2
_space_group_name_Hall '-P 1'
_space_group_name_H-M_alt 'P -1'
_atom_sites_solution_hydrogens mixed
_audit_creation_date 2016-05-25
_audit_creation_method
;
Olex2 1.2
(compiled 2016.02.19 svn.r3266 for OlexSys, GUI svn.r5155)
;
_cell_angle_alpha 91.555(2)
_cell_angle_beta 105.460(4)
_cell_angle_gamma 108.834(3)
_cell_formula_units_Z 2
_cell_length_a 10.074(3)
_cell_length_b 11.434(3)
_cell_length_c 12.631(4)
_cell_measurement_reflns_used 4335
_cell_measurement_temperature 173.1500
_cell_measurement_theta_max 27.4853
_cell_measurement_theta_min 2.2326
_cell_volume 1316.9(7)
_computing_cell_refinement 'CrystalClear (Rigaku Inc., 2007)'
_computing_data_collection 'CrystalClear (Rigaku Inc., 2007)'
_computing_data_reduction 'CrystalClear (Rigaku Inc., 2007)'
_computing_molecular_graphics 'Olex2 (Dolomanov et al., 2009)'
_computing_publication_material 'CIFTAB (Sheldrick, 2013)'
_computing_structure_refinement 'SHELXL (Sheldrick, 2014)'
_computing_structure_solution
;
'SHELXT (Sheldrick, 2014)'
;
_diffrn_ambient_temperature 173.1500
_diffrn_detector_area_resol_mean 28.5714
_diffrn_measured_fraction_theta_full 0.986
_diffrn_measured_fraction_theta_max 0.982
_diffrn_measurement_details
;
scan:
	Number of images: 360
	           Slice: -110.0000 - 70.0000
	     Image width: 0.5000
	        Exp time: 6.0000
	   Rotation axis: Omega
	           Omega: 0.0000
	             Chi: 45.0000
	             Phi: 180.0000
	             XTD: 40.0632
	          2theta: -20.1027
scan:
	Number of images: 354
	           Slice: -110.0000 - 67.0000
	     Image width: 0.5000
	        Exp time: 6.0000
	   Rotation axis: Omega
	           Omega: 0.0000
	             Chi: 45.0000
	             Phi: 0.0000
	             XTD: 40.0632
	          2theta: -20.1027
scan:
	Number of images: 242
	           Slice: -99.7500 - 21.2500
	     Image width: 0.5000
	        Exp time: 6.0000
	   Rotation axis: Omega
	           Omega: 0.0000
	             Chi: 45.0000
	             Phi: 270.0000
	             XTD: 40.0632
	          2theta: -20.1027
;
_diffrn_measurement_device
;
Saturn724+ (2x2 bin mode)
;
_diffrn_measurement_device_details
;
AFC10: Fixed Chi 2 circle
;
_diffrn_measurement_device_type 'Saturn724+ CCD'
_diffrn_measurement_method '\w scans at fixed \c = 45\%'
_diffrn_orient_matrix_type d*Trek
_diffrn_orient_matrix_UB_11 -0.0302
_diffrn_orient_matrix_UB_12 -0.1001
_diffrn_orient_matrix_UB_13 0.0329
_diffrn_orient_matrix_UB_21 0.0301
_diffrn_orient_matrix_UB_22 -0.0639
_diffrn_orient_matrix_UB_23 -0.0606
_diffrn_orient_matrix_UB_31 0.0618
_diffrn_orient_matrix_UB_32 -0.0298
_diffrn_orient_matrix_UB_33 0.0463
_diffrn_radiation_detector CCD
_diffrn_radiation_monochromator 'Graphite Monochromator'
_diffrn_radiation_type MoK\a
_diffrn_radiation_wavelength 0.71073
_diffrn_reflns_av_R_equivalents 0.0252
_diffrn_reflns_av_unetI/netI 0.0244
_diffrn_reflns_Laue_measured_fraction_full 0.986
_diffrn_reflns_Laue_measured_fraction_max 0.982
_diffrn_reflns_limit_h_max 13
_diffrn_reflns_limit_h_min -13
_diffrn_reflns_limit_k_max 14
_diffrn_reflns_limit_k_min -14
_diffrn_reflns_limit_l_max 16
_diffrn_reflns_limit_l_min -16
_diffrn_reflns_number 14441
_diffrn_reflns_point_group_measured_fraction_full 0.986
_diffrn_reflns_point_group_measured_fraction_max 0.982
_diffrn_reflns_theta_full 26.000
_diffrn_reflns_theta_max 27.494
_diffrn_reflns_theta_min 1.686
_diffrn_source 'Sealed Tube'
_diffrn_source_current 30.0000
_diffrn_source_power 1.5000
_diffrn_source_voltage 50.0000
_exptl_absorpt_coefficient_mu 0.191
_exptl_absorpt_correction_T_max 1.0000
_exptl_absorpt_correction_T_min 0.81731
_exptl_absorpt_correction_type multi-scan
_exptl_absorpt_process_details 'CrystalClear (Rigaku Inc., 2007)'
_exptl_crystal_colour Colorless
_exptl_crystal_density_diffrn 1.484
_exptl_crystal_description block
_exptl_crystal_F_000 612
_exptl_crystal_size_max 0.87
_exptl_crystal_size_mid 0.52
_exptl_crystal_size_min 0.2
_refine_diff_density_max 0.583
_refine_diff_density_min -0.903
_refine_diff_density_rms 0.067
_refine_ls_extinction_method none
_refine_ls_goodness_of_fit_ref 1.111
_refine_ls_hydrogen_treatment constr
_refine_ls_matrix_type full
_refine_ls_number_parameters 374
_refine_ls_number_reflns 5943
_refine_ls_number_restraints 0
_refine_ls_restrained_S_all 1.111
_refine_ls_R_factor_all 0.0636
_refine_ls_R_factor_gt 0.0608
_refine_ls_shift/su_max 0.001
_refine_ls_shift/su_mean 0.000
_refine_ls_structure_factor_coef Fsqd
_refine_ls_weighting_details 'w=1/[\s^2^(Fo^2^)+(0.0888P)^2^+0.9457P] where P=(Fo^2^+2Fc^2^)/3'
_refine_ls_weighting_scheme calc
_refine_ls_wR_factor_gt 0.1683
_refine_ls_wR_factor_ref 0.1708
_reflns_Friedel_coverage 0.000
_reflns_number_gt 5614
_reflns_number_total 5943
_reflns_threshold_expression 'I > 2\s(I)'
_cod_data_source_file jo6b01448_si_001.cif
_cod_data_source_block y
_cod_original_cell_volume 1317.0(7)
_cod_database_code 4037091
_shelx_space_group_comment
;
The symmetry employed for this shelxl refinement is uniquely defined
by the following loop, which should always be used as a source of
symmetry information in preference to the above space-group names.
They are only intended as comments.
;
_diffrn_number_total 5947
_olex2_refinement_description
;
1. Fixed Uiso
 At 1.2 times of:
  All C(H) groups, All N(H) groups
 At 1.5 times of:
  All C(H,H,H) groups, All O(H,H) groups
2.a Riding coordinates:
 O3(H3A,H3B)
2.b Aromatic/amide H refined with riding coordinates:
 N8(H8), C3(H3), C4(H4), C5(H5), C8(H8A), C9(H9), C10(H10), C13(H13), C14(H14),
  C15(H15), C18(H18), C19(H19), C20(H20)
2.c Idealised Me refined as rotating group:
 C22(H22A,H22B,H22C), C23(H23A,H23B,H23C), C24(H24A,H24B,H24C), C25(H25A,H25B,
 H25C)
;
_shelx_shelxl_version_number 2014/7
_olex2_submission_special_instructions 'No special instructions were received'

loop_
_space_group_symop_operation_xyz
'x, y, z'
'-x, -y, -z'

loop_
_atom_site_label
_atom_site_type_symbol
_atom_site_fract_x
_atom_site_fract_y
_atom_site_fract_z
_atom_site_U_iso_or_equiv
_atom_site_adp_type
_atom_site_occupancy
_atom_site_site_symmetry_order
_atom_site_calc_flag
_atom_site_refinement_flags_posn
S1 S 0.91475(6) 0.24373(5) 0.14935(5) 0.03297(16) Uani 1 1 d .
F1 F 0.82072(17) 0.00136(13) 0.14490(14) 0.0490(4) Uani 1 1 d .
F2 F 1.0472(2) 0.08189(18) 0.1587(2) 0.0744(6) Uani 1 1 d .
F3 F 0.9687(3) 0.09670(19) 0.29919(14) 0.0765(7) Uani 1 1 d .
O1 O 0.8479(2) 0.21522(19) 0.03314(15) 0.0460(4) Uani 1 1 d .
O2 O 1.0565(2) 0.33355(18) 0.1948(2) 0.0611(6) Uani 1 1 d .
N1 N 0.76050(18) 0.55591(15) 0.21247(13) 0.0243(3) Uani 1 1 d .
N2 N 0.73218(19) 0.49654(16) 0.46124(13) 0.0273(4) Uani 1 1 d .
N3 N 0.6468(2) 0.17503(16) 0.39391(14) 0.0302(4) Uani 1 1 d .
N4 N 0.5832(2) 0.04630(15) 0.23222(15) 0.0292(4) Uani 1 1 d .
N5 N 0.7251(2) 0.42690(16) 0.05587(14) 0.0293(4) Uani 1 1 d .
N6 N 0.7803(2) 0.67597(16) 0.37033(14) 0.0296(4) Uani 1 1 d .
N7 N 0.6965(3) 0.31437(19) 0.54685(16) 0.0423(5) Uani 1 1 d .
N8 N 0.80480(18) 0.26629(16) 0.21012(14) 0.0267(4) Uani 1 1 d .
H8 H 0.8377 0.2926 0.2797 0.032 Uiso 1 1 calc R
C1 C 0.6535(2) 0.24516(17) 0.15526(15) 0.0235(4) Uani 1 1 d .
C2 C 0.5449(2) 0.14133(18) 0.17320(16) 0.0263(4) Uani 1 1 d .
C3 C 0.3985(2) 0.1270(2) 0.1251(2) 0.0363(5) Uani 1 1 d .
H3 H 0.3254 0.0591 0.1371 0.044 Uiso 1 1 calc R
C4 C 0.3607(2) 0.2127(2) 0.0596(2) 0.0402(5) Uani 1 1 d .
H4 H 0.2623 0.2029 0.0290 0.048 Uiso 1 1 calc R
C5 C 0.4679(2) 0.3133(2) 0.03918(18) 0.0343(5) Uani 1 1 d .
H5 H 0.4411 0.3696 -0.0063 0.041 Uiso 1 1 calc R
C6 C 0.6152(2) 0.33053(18) 0.08626(16) 0.0259(4) Uani 1 1 d .
C7 C 0.7951(2) 0.54230(18) 0.11892(15) 0.0243(4) Uani 1 1 d .
C8 C 0.8964(2) 0.6383(2) 0.08505(17) 0.0301(4) Uani 1 1 d .
H8A H 0.9204 0.6261 0.0204 0.036 Uiso 1 1 calc R
C9 C 0.9592(2) 0.7516(2) 0.15092(18) 0.0338(5) Uani 1 1 d .
H9 H 1.0270 0.8170 0.1307 0.041 Uiso 1 1 calc R
C10 C 0.9225(2) 0.76910(19) 0.24703(17) 0.0306(4) Uani 1 1 d .
H10 H 0.9627 0.8456 0.2912 0.037 Uiso 1 1 calc R
C11 C 0.8226(2) 0.66687(18) 0.27457(16) 0.0251(4) Uani 1 1 d .
C12 C 0.6783(2) 0.56551(18) 0.38950(15) 0.0250(4) Uani 1 1 d .
C13 C 0.5320(2) 0.5316(2) 0.33041(17) 0.0302(4) Uani 1 1 d .
H13 H 0.4988 0.5834 0.2827 0.036 Uiso 1 1 calc R
C14 C 0.4360(2) 0.4192(2) 0.34358(19) 0.0344(5) Uani 1 1 d .
H14 H 0.3372 0.3932 0.3040 0.041 Uiso 1 1 calc R
C15 C 0.4898(3) 0.3463(2) 0.4168(2) 0.0349(5) Uani 1 1 d .
H15 H 0.4279 0.2704 0.4279 0.042 Uiso 1 1 calc R
C16 C 0.6383(2) 0.3886(2) 0.47340(16) 0.0300(4) Uani 1 1 d .
C17 C 0.6873(2) 0.1979(2) 0.50477(17) 0.0301(4) Uani 1 1 d .
C18 C 0.7186(2) 0.1108(2) 0.57377(18) 0.0329(4) Uani 1 1 d .
H18 H 0.7472 0.1284 0.6505 0.039 Uiso 1 1 calc R
C19 C 0.7051(3) -0.0028(2) 0.5228(2) 0.0366(5) Uani 1 1 d .
H19 H 0.7267 -0.0624 0.5662 0.044 Uiso 1 1 calc R
C20 C 0.6602(3) -0.02966(19) 0.4088(2) 0.0350(5) Uani 1 1 d .
H20 H 0.6503 -0.1063 0.3746 0.042 Uiso 1 1 calc R
C21 C 0.6303(2) 0.06377(18) 0.34685(17) 0.0263(4) Uani 1 1 d .
C22 C 0.5157(3) -0.0807(2) 0.1749(2) 0.0395(5) Uani 1 1 d .
H22A H 0.5863 -0.1224 0.1902 0.059 Uiso 1 1 calc GR
H22B H 0.4827 -0.0782 0.0966 0.059 Uiso 1 1 calc GR
H22C H 0.4337 -0.1250 0.2003 0.059 Uiso 1 1 calc GR
C23 C 0.7255(3) 0.4166(2) -0.05970(17) 0.0378(5) Uani 1 1 d .
H23A H 0.6953 0.4807 -0.0954 0.057 Uiso 1 1 calc GR
H23B H 0.6588 0.3365 -0.0969 0.057 Uiso 1 1 calc GR
H23C H 0.8225 0.4258 -0.0627 0.057 Uiso 1 1 calc GR
C24 C 0.8845(3) 0.7622(3) 0.4658(2) 0.0448(6) Uani 1 1 d .
H24A H 0.8480 0.7477 0.5290 0.067 Uiso 1 1 calc GR
H24B H 0.8969 0.8462 0.4504 0.067 Uiso 1 1 calc GR
H24C H 0.9771 0.7495 0.4811 0.067 Uiso 1 1 calc GR
C25 C 0.7829(3) 0.3673(2) 0.65899(19) 0.0403(5) Uani 1 1 d .
H25A H 0.7920 0.4533 0.6694 0.060 Uiso 1 1 calc GR
H25B H 0.8786 0.3610 0.6723 0.060 Uiso 1 1 calc GR
H25C H 0.7357 0.3228 0.7098 0.060 Uiso 1 1 calc GR
C27 C 0.9387(3) 0.0972(2) 0.1912(2) 0.0382(5) Uani 1 1 d .
O3 O 0.9497(3) 0.4121(3) 0.4083(3) 0.1059(11) Uani 1 1 d .
H3A H 0.9026 0.4457 0.4383 0.159 Uiso 1 1 d R
H3B H 1.0397 0.4191 0.4248 0.159 Uiso 1 1 d R

loop_
_atom_site_aniso_label
_atom_site_aniso_U_11
_atom_site_aniso_U_22
_atom_site_aniso_U_33
_atom_site_aniso_U_23
_atom_site_aniso_U_13
_atom_site_aniso_U_12
S1 0.0236(3) 0.0285(3) 0.0468(3) 0.0064(2) 0.0122(2) 0.0072(2)
F1 0.0474(8) 0.0299(7) 0.0642(10) -0.0050(6) 0.0127(7) 0.0095(6)
F2 0.0503(10) 0.0576(11) 0.1351(19) 0.0162(11) 0.0399(11) 0.0336(9)
F3 0.1217(18) 0.0653(12) 0.0403(9) 0.0019(8) -0.0110(10) 0.0577(12)
O1 0.0548(11) 0.0634(12) 0.0383(9) 0.0181(8) 0.0258(8) 0.0336(9)
O2 0.0263(9) 0.0377(10) 0.1108(18) -0.0060(10) 0.0202(10) 0.0008(7)
N1 0.0272(8) 0.0219(8) 0.0226(8) 0.0012(6) 0.0054(6) 0.0084(6)
N2 0.0311(9) 0.0302(9) 0.0229(8) -0.0024(6) 0.0058(6) 0.0156(7)
N3 0.0389(10) 0.0243(8) 0.0292(9) 0.0034(7) 0.0117(7) 0.0116(7)
N4 0.0335(9) 0.0187(8) 0.0327(9) -0.0005(6) 0.0102(7) 0.0050(7)
N5 0.0420(10) 0.0236(8) 0.0226(8) 0.0020(6) 0.0114(7) 0.0101(7)
N6 0.0328(9) 0.0249(8) 0.0262(8) -0.0045(6) 0.0069(7) 0.0054(7)
N7 0.0695(15) 0.0351(10) 0.0251(9) 0.0020(8) 0.0061(9) 0.0277(10)
N8 0.0242(8) 0.0269(8) 0.0231(8) 0.0002(6) 0.0019(6) 0.0052(6)
C1 0.0228(9) 0.0224(9) 0.0224(9) -0.0026(7) 0.0032(7) 0.0070(7)
C2 0.0266(9) 0.0228(9) 0.0263(9) -0.0039(7) 0.0059(7) 0.0064(7)
C3 0.0250(10) 0.0342(11) 0.0440(12) -0.0031(9) 0.0085(9) 0.0046(8)
C4 0.0259(10) 0.0448(13) 0.0453(13) -0.0058(10) 0.0005(9) 0.0148(10)
C5 0.0355(11) 0.0366(11) 0.0309(10) -0.0007(8) 0.0011(8) 0.0195(9)
C6 0.0302(10) 0.0237(9) 0.0219(9) -0.0029(7) 0.0049(7) 0.0092(8)
C7 0.0277(9) 0.0241(9) 0.0221(9) 0.0047(7) 0.0039(7) 0.0126(8)
C8 0.0335(10) 0.0323(10) 0.0262(9) 0.0083(8) 0.0107(8) 0.0116(8)
C9 0.0343(11) 0.0294(10) 0.0328(11) 0.0105(8) 0.0075(9) 0.0056(8)
C10 0.0334(10) 0.0213(9) 0.0314(10) 0.0037(7) 0.0036(8) 0.0066(8)
C11 0.0261(9) 0.0240(9) 0.0242(9) 0.0018(7) 0.0032(7) 0.0107(7)
C12 0.0273(9) 0.0272(9) 0.0220(9) -0.0023(7) 0.0070(7) 0.0119(8)
C13 0.0280(10) 0.0340(11) 0.0302(10) 0.0011(8) 0.0056(8) 0.0153(8)
C14 0.0244(10) 0.0377(11) 0.0402(12) -0.0054(9) 0.0080(8) 0.0116(9)
C15 0.0381(11) 0.0287(10) 0.0418(12) 0.0007(9) 0.0200(10) 0.0103(9)
C16 0.0408(11) 0.0302(10) 0.0236(9) 0.0002(7) 0.0099(8) 0.0179(9)
C17 0.0345(11) 0.0276(10) 0.0302(10) 0.0045(8) 0.0110(8) 0.0118(8)
C18 0.0344(11) 0.0323(11) 0.0315(10) 0.0083(8) 0.0097(8) 0.0104(9)
C19 0.0360(11) 0.0264(10) 0.0445(12) 0.0130(9) 0.0096(9) 0.0078(9)
C20 0.0366(11) 0.0203(9) 0.0447(12) 0.0036(8) 0.0096(9) 0.0073(8)
C21 0.0227(9) 0.0217(9) 0.0329(10) 0.0020(7) 0.0106(7) 0.0036(7)
C22 0.0478(13) 0.0222(10) 0.0412(12) -0.0056(9) 0.0123(10) 0.0038(9)
C23 0.0574(14) 0.0324(11) 0.0226(10) 0.0019(8) 0.0127(9) 0.0132(10)
C24 0.0375(12) 0.0501(14) 0.0342(12) -0.0164(10) 0.0094(10) 0.0010(11)
C25 0.0503(14) 0.0404(12) 0.0302(11) -0.0021(9) 0.0018(10) 0.0243(11)
C27 0.0359(11) 0.0362(12) 0.0413(12) -0.0005(9) 0.0029(9) 0.0180(10)
O3 0.0639(17) 0.133(3) 0.108(2) -0.028(2) 0.0033(16) 0.0379(19)

loop_
_atom_type_symbol
_atom_type_description
_atom_type_scat_dispersion_real
_atom_type_scat_dispersion_imag
_atom_type_scat_source
C C 0.0033 0.0016 'International Tables Vol C Tables 4.2.6.8 and 6.1.1.4'
H H 0.0000 0.0000 'International Tables Vol C Tables 4.2.6.8 and 6.1.1.4'
F F 0.0171 0.0103 'International Tables Vol C Tables 4.2.6.8 and 6.1.1.4'
N N 0.0061 0.0033 'International Tables Vol C Tables 4.2.6.8 and 6.1.1.4'
O O 0.0106 0.0060 'International Tables Vol C Tables 4.2.6.8 and 6.1.1.4'
S S 0.1246 0.1234 'International Tables Vol C Tables 4.2.6.8 and 6.1.1.4'

loop_
_geom_angle_atom_site_label_1
_geom_angle_atom_site_label_2
_geom_angle_atom_site_label_3
_geom_angle
O1 S1 N8 110.90(10)
O1 S1 C27 103.36(11)
O2 S1 O1 121.69(14)
O2 S1 N8 110.23(12)
O2 S1 C27 103.48(12)
N8 S1 C27 105.41(11)
C7 N1 C11 118.38(17)
C16 N2 C12 117.17(18)
C21 N3 C17 119.23(18)
C2 N4 C22 116.59(18)
C21 N4 C2 119.73(16)
C21 N4 C22 118.91(17)
C6 N5 C23 116.96(17)
C7 N5 C6 121.44(16)
C7 N5 C23 118.36(17)
C11 N6 C12 115.65(16)
C11 N6 C24 118.76(18)
C12 N6 C24 118.20(18)
C16 N7 C25 119.80(19)
C17 N7 C16 118.58(18)
C17 N7 C25 120.93(19)
S1 N8 H8 118.3
C1 N8 S1 123.48(14)
C1 N8 H8 118.3
C2 C1 N8 119.75(17)
C2 C1 C6 120.62(17)
C6 C1 N8 119.61(17)
C1 C2 N4 120.79(17)
C3 C2 N4 120.15(19)
C3 C2 C1 118.87(19)
C2 C3 H3 119.7
C4 C3 C2 120.5(2)
C4 C3 H3 119.7
C3 C4 H4 119.7
C3 C4 C5 120.6(2)
C5 C4 H4 119.7
C4 C5 H5 119.9
C4 C5 C6 120.3(2)
C6 C5 H5 119.9
C1 C6 N5 120.65(18)
C5 C6 N5 120.01(19)
C5 C6 C1 119.06(19)
N1 C7 N5 116.30(17)
N1 C7 C8 122.71(18)
N5 C7 C8 120.99(18)
C7 C8 H8A 121.2
C9 C8 C7 117.66(19)
C9 C8 H8A 121.2
C8 C9 H9 119.6
C8 C9 C10 120.8(2)
C10 C9 H9 119.6
C9 C10 H10 121.4
C9 C10 C11 117.12(19)
C11 C10 H10 121.4
N1 C11 N6 115.75(17)
N1 C11 C10 123.32(19)
C10 C11 N6 120.92(18)
N2 C12 N6 117.08(18)
N2 C12 C13 123.5(2)
C13 C12 N6 119.33(18)
C12 C13 H13 120.7
C12 C13 C14 118.7(2)
C14 C13 H13 120.7
C13 C14 H14 120.7
C13 C14 C15 118.7(2)
C15 C14 H14 120.7
C14 C15 H15 120.7
C14 C15 C16 118.6(2)
C16 C15 H15 120.7
N2 C16 N7 117.0(2)
N2 C16 C15 123.41(19)
C15 C16 N7 119.6(2)
N3 C17 N7 115.49(18)
N3 C17 C18 122.64(19)
N7 C17 C18 121.87(19)
C17 C18 H18 121.5
C19 C18 C17 117.0(2)
C19 C18 H18 121.5
C18 C19 H19 119.2
C20 C19 C18 121.5(2)
C20 C19 H19 119.2
C19 C20 H20 121.4
C19 C20 C21 117.1(2)
C21 C20 H20 121.4
N3 C21 N4 115.58(18)
N3 C21 C20 122.48(19)
N4 C21 C20 121.94(19)
N4 C22 H22A 109.5
N4 C22 H22B 109.5
N4 C22 H22C 109.5
H22A C22 H22B 109.5
H22A C22 H22C 109.5
H22B C22 H22C 109.5
N5 C23 H23A 109.5
N5 C23 H23B 109.5
N5 C23 H23C 109.5
H23A C23 H23B 109.5
H23A C23 H23C 109.5
H23B C23 H23C 109.5
N6 C24 H24A 109.5
N6 C24 H24B 109.5
N6 C24 H24C 109.5
H24A C24 H24B 109.5
H24A C24 H24C 109.5
H24B C24 H24C 109.5
N7 C25 H25A 109.5
N7 C25 H25B 109.5
N7 C25 H25C 109.5
H25A C25 H25B 109.5
H25A C25 H25C 109.5
H25B C25 H25C 109.5
F1 C27 S1 111.39(16)
F1 C27 F2 107.5(2)
F1 C27 F3 107.8(2)
F2 C27 S1 109.18(18)
F3 C27 S1 111.80(17)
F3 C27 F2 109.0(2)
H3A O3 H3B 132.6

loop_
_geom_bond_atom_site_label_1
_geom_bond_atom_site_label_2
_geom_bond_distance
S1 O1 1.4211(19)
S1 O2 1.4168(19)
S1 N8 1.5842(18)
S1 C27 1.840(2)
F1 C27 1.307(3)
F2 C27 1.324(3)
F3 C27 1.317(3)
N1 C7 1.337(3)
N1 C11 1.337(2)
N2 C12 1.338(3)
N2 C16 1.332(3)
N3 C17 1.342(3)
N3 C21 1.330(3)
N4 C2 1.430(3)
N4 C21 1.385(3)
N4 C22 1.462(3)
N5 C6 1.432(3)
N5 C7 1.384(3)
N5 C23 1.462(3)
N6 C11 1.397(3)
N6 C12 1.422(3)
N6 C24 1.456(3)
N7 C16 1.414(3)
N7 C17 1.386(3)
N7 C25 1.445(3)
N8 H8 0.8600
N8 C1 1.432(2)
C1 C2 1.402(3)
C1 C6 1.404(3)
C2 C3 1.391(3)
C3 H3 0.9300
C3 C4 1.381(4)
C4 H4 0.9300
C4 C5 1.385(4)
C5 H5 0.9300
C5 C6 1.389(3)
C7 C8 1.401(3)
C8 H8A 0.9300
C8 C9 1.379(3)
C9 H9 0.9300
C9 C10 1.387(3)
C10 H10 0.9300
C10 C11 1.396(3)
C12 C13 1.381(3)
C13 H13 0.9300
C13 C14 1.382(3)
C14 H14 0.9300
C14 C15 1.383(3)
C15 H15 0.9300
C15 C16 1.388(3)
C17 C18 1.398(3)
C18 H18 0.9300
C18 C19 1.383(3)
C19 H19 0.9300
C19 C20 1.382(3)
C20 H20 0.9300
C20 C21 1.404(3)
C22 H22A 0.9600
C22 H22B 0.9600
C22 H22C 0.9600
C23 H23A 0.9600
C23 H23B 0.9600
C23 H23C 0.9600
C24 H24A 0.9600
C24 H24B 0.9600
C24 H24C 0.9600
C25 H25A 0.9600
C25 H25B 0.9600
C25 H25C 0.9600
O3 H3A 0.8498
O3 H3B 0.8499

loop_
_geom_hbond_atom_site_label_D
_geom_hbond_atom_site_label_H
_geom_hbond_atom_site_label_A
_geom_hbond_distance_DH
_geom_hbond_distance_HA
_geom_hbond_distance_DA
_geom_hbond_angle_DHA
_geom_hbond_site_symmetry_A
N8 H8 O3 0.86 1.92 2.727(4) 155.6 .
O3 H3A N2 0.85 2.07 2.880(4) 160.1 .
O3 H3A O3 0.85 2.31 2.758(6) 113.2 2_766
O3 H3B N2 0.85 2.24 3.001(3) 149.1 2_766

loop_
_geom_torsion_atom_site_label_1
_geom_torsion_atom_site_label_2
_geom_torsion_atom_site_label_3
_geom_torsion_atom_site_label_4
_geom_torsion
S1 N8 C1 C2 106.29(19)
S1 N8 C1 C6 -75.4(2)
O1 S1 N8 C1 7.1(2)
O1 S1 C27 F1 -45.0(2)
O1 S1 C27 F2 73.7(2)
O1 S1 C27 F3 -165.67(19)
O2 S1 N8 C1 144.83(18)
O2 S1 C27 F1 -172.71(19)
O2 S1 C27 F2 -54.1(2)
O2 S1 C27 F3 66.6(2)
N1 C7 C8 C9 -1.4(3)
N2 C12 C13 C14 -1.6(3)
N3 C17 C18 C19 -0.5(3)
N4 C2 C3 C4 -174.1(2)
N5 C7 C8 C9 178.56(19)
N6 C12 C13 C14 175.03(18)
N7 C17 C18 C19 179.6(2)
N8 S1 C27 F1 71.51(19)
N8 S1 C27 F2 -169.86(17)
N8 S1 C27 F3 -49.2(2)
N8 C1 C2 N4 -9.4(3)
N8 C1 C2 C3 175.73(18)
N8 C1 C6 N5 10.2(3)
N8 C1 C6 C5 -175.91(18)
C1 C2 C3 C4 0.8(3)
C2 N4 C21 N3 -4.8(3)
C2 N4 C21 C20 175.87(19)
C2 C1 C6 N5 -171.51(17)
C2 C1 C6 C5 2.4(3)
C2 C3 C4 C5 1.1(4)
C3 C4 C5 C6 -1.3(3)
C4 C5 C6 N5 173.5(2)
C4 C5 C6 C1 -0.4(3)
C6 N5 C7 N1 3.8(3)
C6 N5 C7 C8 -176.23(18)
C6 C1 C2 N4 172.33(17)
C6 C1 C2 C3 -2.6(3)
C7 N1 C11 N6 179.01(16)
C7 N1 C11 C10 -0.4(3)
C7 N5 C6 C1 -90.1(2)
C7 N5 C6 C5 96.0(2)
C7 C8 C9 C10 -0.2(3)
C8 C9 C10 C11 1.3(3)
C9 C10 C11 N1 -1.1(3)
C9 C10 C11 N6 179.52(19)
C11 N1 C7 N5 -178.27(17)
C11 N1 C7 C8 1.7(3)
C11 N6 C12 N2 99.2(2)
C11 N6 C12 C13 -77.7(2)
C12 N2 C16 N7 178.20(17)
C12 N2 C16 C15 -0.7(3)
C12 N6 C11 N1 0.7(3)
C12 N6 C11 C10 -179.85(18)
C12 C13 C14 C15 1.1(3)
C13 C14 C15 C16 -0.5(3)
C14 C15 C16 N2 0.2(3)
C14 C15 C16 N7 -178.60(19)
C16 N2 C12 N6 -175.35(16)
C16 N2 C12 C13 1.4(3)
C16 N7 C17 N3 11.4(3)
C16 N7 C17 C18 -168.7(2)
C17 N3 C21 N4 177.75(18)
C17 N3 C21 C20 -3.0(3)
C17 N7 C16 N2 -117.3(2)
C17 N7 C16 C15 61.6(3)
C17 C18 C19 C20 -1.1(3)
C18 C19 C20 C21 0.6(3)
C19 C20 C21 N3 1.5(3)
C19 C20 C21 N4 -179.3(2)
C21 N3 C17 N7 -177.6(2)
C21 N3 C17 C18 2.5(3)
C21 N4 C2 C1 80.9(2)
C21 N4 C2 C3 -104.3(2)
C22 N4 C2 C1 -123.8(2)
C22 N4 C2 C3 51.0(3)
C22 N4 C21 N3 -159.6(2)
C22 N4 C21 C20 21.1(3)
C23 N5 C6 C1 110.5(2)
C23 N5 C6 C5 -63.3(3)
C23 N5 C7 N1 162.81(19)
C23 N5 C7 C8 -17.2(3)
C24 N6 C11 N1 150.2(2)
C24 N6 C11 C10 -30.4(3)
C24 N6 C12 N2 -50.5(3)
C24 N6 C12 C13 132.6(2)
C25 N7 C16 N2 53.3(3)
C25 N7 C16 C15 -127.8(2)
C25 N7 C17 N3 -159.1(2)
C25 N7 C17 C18 20.8(4)
C27 S1 N8 C1 -104.11(17)
